data_2230983
loop_
_publ_author_name
'Miao, Yanqing'
'Fan, Tao'

_publ_section_title
;
 Poly[(\m-3,5-dinitrobenzoato)(\m-3,5-dinitrobenzoic acid)rubidium]
;
_journal_coeditor_code AA2010
_journal_issue 8
_journal_name_full 'Acta Crystallographica Section E'
_journal_page_first m1040
_journal_paper_doi 10.1107/S160053681102513X
_journal_volume 67
_journal_year 2011
_chemical_formula_iupac '[Rb (C7 H3 N2 O6) (C7 H4 N2 O6)]'
_chemical_formula_moiety 'C14 H7 N4 O12 Rb'
_chemical_formula_sum 'C14 H7 N4 O12 Rb'
_chemical_formula_weight 508.71
_chemical_name_systematic
;
Poly[(\m-3,5-dinitrobenzoato)(\m-3,5-dinitrobenzoic acid)rubidium]
;
_space_group_IT_number 2
_symmetry_cell_setting triclinic
_symmetry_space_group_name_Hall '-P 1'
_symmetry_space_group_name_H-M 'P -1'
_atom_sites_solution_hydrogens geom
_atom_sites_solution_primary direct
_atom_sites_solution_secondary difmap
_audit_creation_method SHELXL-97
_cell_angle_alpha 68.4250(10)
_cell_angle_beta 83.8210(10)
_cell_angle_gamma 67.5380(10)
_cell_formula_units_Z 2
_cell_length_a 9.4823(8)
_cell_length_b 9.8136(8)
_cell_length_c 11.4929(11)
_cell_measurement_reflns_used 2183
_cell_measurement_temperature 293(2)
_cell_measurement_theta_max 25.63
_cell_measurement_theta_min 2.33
_cell_volume 918.42(14)
_computing_cell_refinement 'SAINT (Bruker, 2002)'
_computing_data_collection 'SMART (Bruker, 2002)'
_computing_data_reduction 'SAINT (Bruker, 2002)'
_computing_molecular_graphics 'SHELXTL (Sheldrick, 2008)'
_computing_publication_material 'SHELXTL (Sheldrick, 2008)'
_computing_structure_refinement 'SHELXL97 (Sheldrick, 2008)'
_computing_structure_solution 'SHELXS97 (Sheldrick, 2008)'
_diffrn_ambient_temperature 293(2)
_diffrn_measured_fraction_theta_full 0.982
_diffrn_measured_fraction_theta_max 0.982
_diffrn_measurement_device_type 'Bruker SMART CCD'
_diffrn_measurement_method 'phi and omega scans'
_diffrn_radiation_monochromator graphite
_diffrn_radiation_source 'fine-focus sealed tube'
_diffrn_radiation_type MoK\a
_diffrn_radiation_wavelength 0.71073
_diffrn_reflns_av_R_equivalents 0.0151
_diffrn_reflns_av_sigmaI/netI 0.0299
_diffrn_reflns_limit_h_max 11
_diffrn_reflns_limit_h_min -11
_diffrn_reflns_limit_k_max 11
_diffrn_reflns_limit_k_min -10
_diffrn_reflns_limit_l_max 12
_diffrn_reflns_limit_l_min -13
_diffrn_reflns_number 4661
_diffrn_reflns_theta_full 25.10
_diffrn_reflns_theta_max 25.10
_diffrn_reflns_theta_min 1.91
_exptl_absorpt_coefficient_mu 2.773
_exptl_absorpt_correction_T_max 0.6352
_exptl_absorpt_correction_T_min 0.3684
_exptl_absorpt_correction_type multi-scan
_exptl_absorpt_process_details '(SADABS; Sheldrick, 1996)'
_exptl_crystal_colour yellow
_exptl_crystal_density_diffrn 1.840
_exptl_crystal_density_method 'not measured'
_exptl_crystal_description block
_exptl_crystal_F_000 504
_exptl_crystal_size_max 0.40
_exptl_crystal_size_mid 0.31
_exptl_crystal_size_min 0.20
_refine_diff_density_max 0.334
_refine_diff_density_min -0.375
_refine_ls_extinction_method none
_refine_ls_goodness_of_fit_ref 1.076
_refine_ls_hydrogen_treatment mixed
_refine_ls_matrix_type full
_refine_ls_number_parameters 284
_refine_ls_number_reflns 3219
_refine_ls_number_restraints 0
_refine_ls_restrained_S_all 1.076
_refine_ls_R_factor_all 0.0372
_refine_ls_R_factor_gt 0.0296
_refine_ls_shift/su_max 0.001
_refine_ls_shift/su_mean 0.000
_refine_ls_structure_factor_coef Fsqd
_refine_ls_weighting_details 'calc w=1/[\s^2^(Fo^2^)+(0.0471P)^2^+0.0239P] where P=(Fo^2^+2Fc^2^)/3'
_refine_ls_weighting_scheme calc
_refine_ls_wR_factor_gt 0.0765
_refine_ls_wR_factor_ref 0.0791
_reflns_number_gt 2758
_reflns_number_total 3219
_reflns_threshold_expression I>2sigma(I)
_cod_data_source_file aa2010.cif
_cod_data_source_block I
_cod_database_code 2230983
_cod_database_fobs_code 2230983

loop_
_symmetry_equiv_pos_as_xyz
'x, y, z'
'-x, -y, -z'

loop_
_atom_site_type_symbol
_atom_site_label
_atom_site_fract_x
_atom_site_fract_y
_atom_site_fract_z
_atom_site_U_iso_or_equiv
_atom_site_adp_type
_atom_site_calc_flag
_atom_site_refinement_flags
_atom_site_occupancy
_atom_site_symmetry_multiplicity
Rb Rb1 0.60363(3) 0.23726(3) 0.63137(2) 0.04777(12) Uani d . 1 1
O O1 0.6222(2) 0.5041(3) 0.74637(18) 0.0566(5) Uani d . 1 1
O O2 0.4151(2) 0.5791(2) 0.62901(18) 0.0501(5) Uani d . 1 1
O O3 -0.0505(2) 0.9948(3) 0.6899(2) 0.0726(7) Uani d . 1 1
O O4 -0.0484(3) 1.1013(3) 0.8223(2) 0.0801(7) Uani d . 1 1
O O5 0.3968(3) 0.9004(3) 1.0902(2) 0.0794(7) Uani d . 1 1
O O6 0.5892(3) 0.6992(3) 1.0817(2) 0.0817(7) Uani d . 1 1
O O7 0.7938(2) 0.4276(2) 0.58487(18) 0.0465(4) Uani d . 1 1
H H1 0.717(5) 0.463(5) 0.640(4) 0.108(14) Uiso d . 1 1
O O8 0.6987(2) 0.6736(2) 0.44553(19) 0.0532(5) Uani d . 1 1
O O9 0.9040(3) 0.7679(3) 0.0193(2) 0.0801(7) Uani d . 1 1
O O10 1.1097(3) 0.5933(3) -0.0103(2) 0.0751(7) Uani d . 1 1
O O11 1.3434(3) 0.1010(3) 0.3122(2) 0.0779(7) Uani d . 1 1
O O12 1.2396(3) 0.0396(3) 0.4887(2) 0.0705(6) Uani d . 1 1
C C1 0.3944(3) 0.6901(3) 0.7846(2) 0.0369(5) Uani d . 1 1
C C2 0.2455(3) 0.7921(3) 0.7486(2) 0.0382(6) Uani d . 1 1
H H2 0.1956 0.7907 0.6839 0.046 Uiso calc R 1 1
C C3 0.1717(3) 0.8963(3) 0.8101(2) 0.0402(6) Uani d . 1 1
C C4 0.2396(3) 0.9027(3) 0.9064(2) 0.0443(6) Uani d . 1 1
H H3 0.1888 0.9745 0.9461 0.053 Uiso calc R 1 1
C C5 0.3874(3) 0.7969(3) 0.9414(2) 0.0403(6) Uani d . 1 1
C C6 0.4654(3) 0.6916(3) 0.8829(2) 0.0385(6) Uani d . 1 1
H H4 0.5650 0.6222 0.9091 0.046 Uiso calc R 1 1
C C7 0.4807(3) 0.5831(3) 0.7125(2) 0.0423(6) Uani d . 1 1
C C8 0.9000(3) 0.4805(3) 0.3865(2) 0.0366(5) Uani d . 1 1
C C9 0.8963(3) 0.5842(3) 0.2643(2) 0.0407(6) Uani d . 1 1
H H5 0.8216 0.6852 0.2370 0.049 Uiso calc R 1 1
C C10 1.0068(3) 0.5329(3) 0.1847(2) 0.0418(6) Uani d . 1 1
C C11 1.1200(3) 0.3858(3) 0.2214(2) 0.0425(6) Uani d . 1 1
H H6 1.1936 0.3540 0.1666 0.051 Uiso calc R 1 1
C C12 1.1197(3) 0.2878(3) 0.3423(2) 0.0387(6) Uani d . 1 1
C C13 1.0115(3) 0.3310(3) 0.4255(2) 0.0381(6) Uani d . 1 1
H H7 1.0136 0.2606 0.5066 0.046 Uiso calc R 1 1
C C14 0.7854(3) 0.5361(3) 0.4767(3) 0.0411(6) Uani d . 1 1
N N1 0.0124(3) 1.0057(3) 0.7712(2) 0.0519(6) Uani d . 1 1
N N2 0.4643(3) 0.7987(3) 1.0451(2) 0.0549(6) Uani d . 1 1
N N3 1.0066(3) 0.6400(3) 0.0554(2) 0.0546(6) Uani d . 1 1
N N4 1.2440(3) 0.1311(3) 0.3850(2) 0.0516(6) Uani d . 1 1

loop_
_atom_site_aniso_label
_atom_site_aniso_U_11
_atom_site_aniso_U_22
_atom_site_aniso_U_33
_atom_site_aniso_U_12
_atom_site_aniso_U_13
_atom_site_aniso_U_23
Rb1 0.04757(17) 0.04046(16) 0.04939(18) -0.00983(12) -0.00575(11) -0.01423(12)
O1 0.0394(10) 0.0773(15) 0.0520(12) -0.0082(10) 0.0055(9) -0.0366(11)
O2 0.0509(11) 0.0616(12) 0.0454(11) -0.0191(10) 0.0037(9) -0.0297(10)
O3 0.0460(12) 0.0759(16) 0.0887(17) -0.0075(11) -0.0183(11) -0.0315(14)
O4 0.0614(14) 0.0672(15) 0.0889(18) 0.0102(12) -0.0024(12) -0.0369(14)
O5 0.0976(18) 0.0906(18) 0.0631(15) -0.0270(15) 0.0006(13) -0.0492(14)
O6 0.0751(16) 0.0908(19) 0.0759(17) -0.0125(15) -0.0291(13) -0.0365(14)
O7 0.0445(10) 0.0532(12) 0.0453(11) -0.0170(9) 0.0116(9) -0.0251(10)
O8 0.0423(10) 0.0490(12) 0.0665(13) -0.0068(10) 0.0019(9) -0.0293(10)
O9 0.113(2) 0.0466(14) 0.0556(14) -0.0148(14) -0.0025(13) -0.0045(11)
O10 0.1009(18) 0.0685(15) 0.0537(14) -0.0412(14) 0.0285(13) -0.0160(12)
O11 0.0647(14) 0.0471(13) 0.0999(19) -0.0078(11) 0.0371(13) -0.0251(12)
O12 0.0735(15) 0.0445(12) 0.0622(14) -0.0041(11) 0.0064(11) -0.0044(11)
C1 0.0396(13) 0.0394(14) 0.0306(13) -0.0163(11) 0.0077(10) -0.0113(11)
C2 0.0401(14) 0.0439(15) 0.0319(13) -0.0202(12) 0.0038(10) -0.0107(11)
C3 0.0370(13) 0.0360(14) 0.0389(14) -0.0106(11) 0.0036(11) -0.0076(11)
C4 0.0529(16) 0.0398(15) 0.0389(15) -0.0154(13) 0.0085(12) -0.0164(12)
C5 0.0459(15) 0.0440(15) 0.0310(13) -0.0175(12) 0.0036(11) -0.0130(11)
C6 0.0348(13) 0.0448(15) 0.0316(13) -0.0128(12) 0.0035(10) -0.0114(11)
C7 0.0425(15) 0.0494(16) 0.0353(14) -0.0182(13) 0.0079(11) -0.0159(12)
C8 0.0341(12) 0.0391(14) 0.0417(14) -0.0148(11) 0.0015(10) -0.0188(12)
C9 0.0399(14) 0.0374(14) 0.0460(15) -0.0111(12) -0.0031(11) -0.0182(12)
C10 0.0515(15) 0.0395(14) 0.0374(14) -0.0224(13) 0.0017(12) -0.0111(11)
C11 0.0454(14) 0.0424(15) 0.0454(15) -0.0203(13) 0.0146(12) -0.0211(12)
C12 0.0372(13) 0.0319(13) 0.0478(15) -0.0125(11) 0.0048(11) -0.0161(11)
C13 0.0411(13) 0.0380(14) 0.0384(14) -0.0187(12) 0.0040(11) -0.0137(11)
C14 0.0314(13) 0.0476(16) 0.0524(17) -0.0141(12) 0.0014(11) -0.0271(14)
N1 0.0431(13) 0.0441(14) 0.0543(15) -0.0085(11) 0.0039(11) -0.0105(12)
N2 0.0658(17) 0.0629(17) 0.0408(13) -0.0243(14) -0.0014(12) -0.0223(12)
N3 0.0771(18) 0.0437(15) 0.0466(14) -0.0293(14) 0.0058(13) -0.0138(12)
N4 0.0479(14) 0.0381(13) 0.0643(17) -0.0123(11) 0.0093(12) -0.0192(12)

loop_
_atom_type_symbol
_atom_type_description
_atom_type_scat_dispersion_real
_atom_type_scat_dispersion_imag
_atom_type_scat_source
C C 0.0033 0.0016 'International Tables Vol C Tables 4.2.6.8 and 6.1.1.4'
H H 0.0000 0.0000 'International Tables Vol C Tables 4.2.6.8 and 6.1.1.4'
N N 0.0061 0.0033 'International Tables Vol C Tables 4.2.6.8 and 6.1.1.4'
O O 0.0106 0.0060 'International Tables Vol C Tables 4.2.6.8 and 6.1.1.4'
Rb Rb -0.9393 2.9676 'International Tables Vol C Tables 4.2.6.8 and 6.1.1.4'

loop_
_geom_angle_atom_site_label_1
_geom_angle_atom_site_label_2
_geom_angle_atom_site_label_3
_geom_angle_site_symmetry_1
_geom_angle_site_symmetry_3
_geom_angle
O8 Rb1 O2 2_666 2_666 74.83(6)
O8 Rb1 O7 2_666 . 130.02(6)
O2 Rb1 O7 2_666 . 70.65(5)
O8 Rb1 O5 2_666 2_667 104.14(7)
O2 Rb1 O5 2_666 2_667 169.95(6)
O7 Rb1 O5 . 2_667 103.80(6)
O8 Rb1 O11 2_666 2_756 90.51(7)
O2 Rb1 O11 2_666 2_756 114.53(6)
O7 Rb1 O11 . 2_756 136.55(6)
O5 Rb1 O11 2_667 2_756 75.35(7)
O8 Rb1 O2 2_666 . 70.73(5)
O2 Rb1 O2 2_666 . 78.03(5)
O7 Rb1 O2 . . 67.61(5)
O5 Rb1 O2 2_667 . 92.15(6)
O11 Rb1 O2 2_756 . 154.45(6)
O8 Rb1 O3 2_666 1_645 152.21(6)
O2 Rb1 O3 2_666 1_645 105.72(6)
O7 Rb1 O3 . 1_645 73.40(6)
O5 Rb1 O3 2_667 1_645 79.97(7)
O11 Rb1 O3 2_756 1_645 63.58(7)
O2 Rb1 O3 . 1_645 137.02(6)
O8 Rb1 O12 2_666 2_756 97.66(6)
O2 Rb1 O12 2_666 2_756 78.90(6)
O7 Rb1 O12 . 2_756 109.61(6)
O5 Rb1 O12 2_667 2_756 111.08(6)
O11 Rb1 O12 2_756 2_756 39.61(6)
O2 Rb1 O12 . 2_756 156.22(6)
O3 Rb1 O12 1_645 2_756 56.26(6)
O8 Rb1 O1 2_666 . 108.63(5)
O2 Rb1 O1 2_666 . 98.35(5)
O7 Rb1 O1 . . 45.08(5)
O5 Rb1 O1 2_667 . 72.34(6)
O11 Rb1 O1 2_756 . 145.53(6)
O2 Rb1 O1 . . 39.54(5)
O3 Rb1 O1 1_645 . 98.85(6)
O12 Rb1 O1 2_756 . 151.95(5)
C7 O1 Rb1 . . 87.28(15)
C7 O2 Rb1 . 2_666 127.37(18)
C7 O2 Rb1 . . 101.53(17)
Rb1 O2 Rb1 2_666 . 101.97(5)
N1 O3 Rb1 . 1_465 112.76(17)
N2 O5 Rb1 . 2_667 111.6(2)
C14 O7 Rb1 . . 119.78(15)
C14 O7 H1 . . 113(3)
Rb1 O7 H1 . . 74(3)
C14 O8 Rb1 . 2_666 120.61(16)
N4 O11 Rb1 . 2_756 100.05(17)
N4 O12 Rb1 . 2_756 86.09(16)
C2 C1 C6 . . 119.5(2)
C2 C1 C7 . . 119.8(2)
C6 C1 C7 . . 120.6(2)
C1 C2 C3 . . 119.0(2)
C1 C2 H2 . . 120.5
C3 C2 H2 . . 120.5
C4 C3 C2 . . 122.9(2)
C4 C3 N1 . . 118.1(2)
C2 C3 N1 . . 119.0(2)
C3 C4 C5 . . 116.3(2)
C3 C4 H3 . . 121.8
C5 C4 H3 . . 121.8
C6 C5 C4 . . 122.9(2)
C6 C5 N2 . . 118.9(2)
C4 C5 N2 . . 118.2(2)
C5 C6 C1 . . 119.3(2)
C5 C6 H4 . . 120.4
C1 C6 H4 . . 120.4
O2 C7 O1 . . 125.6(2)
O2 C7 C1 . . 119.8(2)
O1 C7 C1 . . 114.6(2)
C13 C8 C9 . . 120.1(2)
C13 C8 C14 . . 120.6(2)
C9 C8 C14 . . 119.2(2)
C10 C9 C8 . . 118.2(2)
C10 C9 H5 . . 120.9
C8 C9 H5 . . 120.9
C11 C10 C9 . . 122.9(2)
C11 C10 N3 . . 117.6(2)
C9 C10 N3 . . 119.5(2)
C12 C11 C10 . . 117.0(2)
C12 C11 H6 . . 121.5
C10 C11 H6 . . 121.5
C11 C12 C13 . . 122.9(2)
C11 C12 N4 . . 117.8(2)
C13 C12 N4 . . 119.3(2)
C12 C13 C8 . . 118.9(2)
C12 C13 H7 . . 120.6
C8 C13 H7 . . 120.6
O8 C14 O7 . . 126.1(2)
O8 C14 C8 . . 120.0(3)
O7 C14 C8 . . 113.8(2)
O4 N1 O3 . . 123.7(3)
O4 N1 C3 . . 118.1(3)
O3 N1 C3 . . 118.2(2)
O6 N2 O5 . . 123.7(3)
O6 N2 C5 . . 118.4(2)
O5 N2 C5 . . 117.9(3)
O6 N2 Rb1 . 2_667 86.28(17)
O5 N2 Rb1 . 2_667 50.10(15)
C5 N2 Rb1 . 2_667 137.66(17)
O9 N3 O10 . . 123.6(3)
O9 N3 C10 . . 118.7(2)
O10 N3 C10 . . 117.7(3)
O12 N4 O11 . . 123.8(2)
O12 N4 C12 . . 118.5(2)
O11 N4 C12 . . 117.7(2)

loop_
_geom_bond_atom_site_label_1
_geom_bond_atom_site_label_2
_geom_bond_site_symmetry_2
_geom_bond_distance
Rb1 O8 2_666 2.7973(19)
Rb1 O2 2_666 2.853(2)
Rb1 O7 . 2.9421(19)
Rb1 O5 2_667 2.981(2)
Rb1 O11 2_756 2.984(2)
Rb1 O2 . 3.132(2)
Rb1 O3 1_645 3.195(2)
Rb1 O12 2_756 3.274(2)
Rb1 O1 . 3.403(2)
O1 C7 . 1.284(3)
O2 C7 . 1.218(3)
O2 Rb1 2_666 2.853(2)
O3 N1 . 1.217(3)
O3 Rb1 1_465 3.195(2)
O4 N1 . 1.215(3)
O5 N2 . 1.223(3)
O5 Rb1 2_667 2.981(2)
O6 N2 . 1.206(3)
O7 C14 . 1.292(3)
O7 H1 . 0.96(4)
O8 C14 . 1.219(3)
O8 Rb1 2_666 2.7973(19)
O9 N3 . 1.210(3)
O10 N3 . 1.220(3)
O11 N4 . 1.215(3)
O11 Rb1 2_756 2.984(2)
O12 N4 . 1.208(3)
O12 Rb1 2_756 3.274(2)
C1 C2 . 1.381(3)
C1 C6 . 1.384(4)
C1 C7 . 1.515(3)
C2 C3 . 1.383(4)
C2 H2 . 0.9300
C3 C4 . 1.371(4)
C3 N1 . 1.479(3)
C4 C5 . 1.381(4)
C4 H3 . 0.9300
C5 C6 . 1.373(4)
C5 N2 . 1.472(3)
C6 H4 . 0.9300
C8 C13 . 1.379(3)
C8 C9 . 1.394(4)
C8 C14 . 1.508(3)
C9 C10 . 1.385(4)
C9 H5 . 0.9300
C10 C11 . 1.371(4)
C10 N3 . 1.471(3)
C11 C12 . 1.369(4)
C11 H6 . 0.9300
C12 C13 . 1.379(3)
C12 N4 . 1.476(3)
C13 H7 . 0.9300

loop_
_geom_hbond_atom_site_label_D
_geom_hbond_atom_site_label_H
_geom_hbond_atom_site_label_A
_geom_hbond_distance_DH
_geom_hbond_distance_HA
_geom_hbond_distance_DA
_geom_hbond_angle_DHA
O7 H1 O1 0.96(4) 1.52(4) 2.470(2) 168(4)

loop_
_geom_torsion_atom_site_label_1
_geom_torsion_atom_site_label_2
_geom_torsion_atom_site_label_3
_geom_torsion_atom_site_label_4
_geom_torsion_site_symmetry_1
_geom_torsion_site_symmetry_4
_geom_torsion
O8 Rb1 O1 C7 2_666 . -4.89(16)
O2 Rb1 O1 C7 2_666 . 71.84(15)
O7 Rb1 O1 C7 . . 123.58(17)
O5 Rb1 O1 C7 2_667 . -104.28(16)
O11 Rb1 O1 C7 2_756 . -125.39(16)
O2 Rb1 O1 C7 . . 12.30(14)
O3 Rb1 O1 C7 1_645 . 179.29(15)
O12 Rb1 O1 C7 2_756 . 153.88(15)
N4 Rb1 O1 C7 2_756 . -163.41(14)
C14 Rb1 O1 C7 2_666 . 2.46(15)
N2 Rb1 O1 C7 2_667 . -92.20(16)
O8 Rb1 O2 C7 2_666 . 149.51(17)
O2 Rb1 O2 C7 2_666 . -132.57(18)
O7 Rb1 O2 C7 . . -58.77(16)
O5 Rb1 O2 C7 2_667 . 45.28(17)
O11 Rb1 O2 C7 2_756 . 104.7(2)
O3 Rb1 O2 C7 1_645 . -32.3(2)
O12 Rb1 O2 C7 2_756 . -146.79(17)
O1 Rb1 O2 C7 . . -13.23(15)
C14 Rb1 O2 C7 2_666 . 154.64(18)
N2 Rb1 O2 C7 2_667 . 45.08(16)
O8 Rb1 O2 Rb1 2_666 2_666 -77.92(6)
O2 Rb1 O2 Rb1 2_666 2_666 0.0
O7 Rb1 O2 Rb1 . 2_666 73.80(6)
O5 Rb1 O2 Rb1 2_667 2_666 177.84(7)
O11 Rb1 O2 Rb1 2_756 2_666 -122.72(14)
O3 Rb1 O2 Rb1 1_645 2_666 100.29(9)
O12 Rb1 O2 Rb1 2_756 2_666 -14.22(17)
O1 Rb1 O2 Rb1 . 2_666 119.33(9)
C14 Rb1 O2 Rb1 2_666 2_666 -72.80(7)
N2 Rb1 O2 Rb1 2_667 2_666 177.65(7)
O8 Rb1 O7 C14 2_666 . -39.1(2)
O2 Rb1 O7 C14 2_666 . 9.82(17)
O5 Rb1 O7 C14 2_667 . -161.43(18)
O11 Rb1 O7 C14 2_756 . 115.44(19)
O2 Rb1 O7 C14 . . -74.83(18)
O3 Rb1 O7 C14 1_645 . 123.67(18)
O12 Rb1 O7 C14 2_756 . 79.84(18)
O1 Rb1 O7 C14 . . -114.75(19)
N4 Rb1 O7 C14 2_756 . 99.53(18)
C14 Rb1 O7 C14 2_666 . -45.6(2)
N2 Rb1 O7 C14 2_667 . -144.50(18)
C6 C1 C2 C3 . . 1.4(4)
C7 C1 C2 C3 . . -175.7(2)
C1 C2 C3 C4 . . -0.3(4)
C1 C2 C3 N1 . . 179.8(2)
C2 C3 C4 C5 . . -0.9(4)
N1 C3 C4 C5 . . 178.9(2)
C3 C4 C5 C6 . . 1.1(4)
C3 C4 C5 N2 . . -179.5(2)
C4 C5 C6 C1 . . -0.1(4)
N2 C5 C6 C1 . . -179.4(2)
C2 C1 C6 C5 . . -1.2(4)
C7 C1 C6 C5 . . 175.9(2)
Rb1 O2 C7 O1 2_666 . -86.6(3)
Rb1 O2 C7 O1 . . 28.4(3)
Rb1 O2 C7 C1 2_666 . 92.5(3)
Rb1 O2 C7 C1 . . -152.5(2)
Rb1 O2 C7 Rb1 . 2_666 114.97(17)
Rb1 O1 C7 O2 . . -25.4(3)
Rb1 O1 C7 C1 . . 155.4(2)
Rb1 O1 C7 Rb1 . 2_666 -67.82(12)
C2 C1 C7 O2 . . -5.5(4)
C6 C1 C7 O2 . . 177.5(2)
C2 C1 C7 O1 . . 173.8(2)
C6 C1 C7 O1 . . -3.3(4)
C2 C1 C7 Rb1 . 2_666 36.6(3)
C6 C1 C7 Rb1 . 2_666 -140.5(2)
C13 C8 C9 C10 . . -0.1(4)
C14 C8 C9 C10 . . 177.2(2)
C8 C9 C10 C11 . . -0.7(4)
C8 C9 C10 N3 . . -179.6(2)
C9 C10 C11 C12 . . 0.5(4)
N3 C10 C11 C12 . . 179.4(2)
C10 C11 C12 C13 . . 0.5(4)
C10 C11 C12 N4 . . -177.8(2)
C11 C12 C13 C8 . . -1.3(4)
N4 C12 C13 C8 . . 177.0(2)
C9 C8 C13 C12 . . 1.0(4)
C14 C8 C13 C12 . . -176.2(2)
Rb1 O8 C14 O7 2_666 . -81.4(3)
Rb1 O8 C14 C8 2_666 . 100.6(2)
Rb1 O7 C14 O8 . . 89.7(3)
Rb1 O7 C14 C8 . . -92.2(2)
Rb1 O7 C14 Rb1 . 2_666 44.33(18)
C13 C8 C14 O8 . . 171.6(2)
C9 C8 C14 O8 . . -5.6(4)
C13 C8 C14 O7 . . -6.6(3)
C9 C8 C14 O7 . . 176.2(2)
C13 C8 C14 Rb1 . 2_666 -139.52(19)
C9 C8 C14 Rb1 . 2_666 43.2(3)
Rb1 O3 N1 O4 1_465 . -1.9(4)
Rb1 O3 N1 C3 1_465 . 178.04(16)
C4 C3 N1 O4 . . 3.4(4)
C2 C3 N1 O4 . . -176.7(3)
C4 C3 N1 O3 . . -176.5(3)
C2 C3 N1 O3 . . 3.4(4)
Rb1 O5 N2 O6 2_667 . -48.8(4)
Rb1 O5 N2 C5 2_667 . 130.3(2)
C6 C5 N2 O6 . . -5.8(4)
C4 C5 N2 O6 . . 174.8(3)
C6 C5 N2 O5 . . 175.1(3)
C4 C5 N2 O5 . . -4.3(4)
C6 C5 N2 Rb1 . 2_667 -124.7(2)
C4 C5 N2 Rb1 . 2_667 55.9(4)
C11 C10 N3 O9 . . 176.9(3)
C9 C10 N3 O9 . . -4.2(4)
C11 C10 N3 O10 . . -2.2(4)
C9 C10 N3 O10 . . 176.8(3)
Rb1 O12 N4 O11 2_756 . -32.7(3)
Rb1 O12 N4 C12 2_756 . 145.8(2)
Rb1 O11 N4 O12 2_756 . 36.9(3)
Rb1 O11 N4 C12 2_756 . -141.63(19)
C11 C12 N4 O12 . . -175.2(3)
C13 C12 N4 O12 . . 6.5(4)
C11 C12 N4 O11 . . 3.4(4)
C13 C12 N4 O11 . . -174.9(3)
C11 C12 N4 Rb1 . 2_756 -72.2(4)
C13 C12 N4 Rb1 . 2_756 109.5(3)
